data_7116026
loop_
_publ_author_name
'Man Chen'
'Siu-Mui Ng'
'Shek-Man Yiu'
'Kai-Chung Lau'
'Raymond J. Zeng'
'Tai-Chu Lau'

_publ_section_title
;
 Photoinduced water oxidation catalyzed by a double-helical dicobalt(II)
 sexipyridine complex
;
_journal_name_full Chem.Commun.
_journal_page_first 14956
_journal_paper_doi 10.1039/C4cc07607A
_journal_volume 50
_journal_year 2014
_chemical_formula_moiety '2(Cl2 O8), C60 H40 Co2 N12, 2(O)'
_chemical_formula_sum 'C60 H44 Cl4 Co2 N12 O18'
_chemical_formula_weight 1480.73
_chemical_name_systematic
;
 ? 
;
_space_group_crystal_system tetragonal
_space_group_IT_number 142
_space_group_name_Hall '-I 4bd 2c'
_space_group_name_H-M_alt 'I 41/a c d'
_symmetry_space_group_name_Hall '-I 4bd 2c'
_symmetry_space_group_name_H-M 'I 41/a c d :2'
_atom_sites_solution_hydrogens geom
_atom_sites_solution_primary direct
_atom_sites_solution_secondary difmap
_audit_creation_date 2014-01-02
_audit_creation_method
;
  Olex2 1.1
  (compiled 2011.11.01 svn.r2039, GUI svn.r3906)
;
_cell_angle_alpha 90.00
_cell_angle_beta 90.00
_cell_angle_gamma 90.00
_cell_formula_units_Z 16
_cell_length_a 23.5247(2)
_cell_length_b 23.5247(2)
_cell_length_c 45.7102(10)
_cell_measurement_reflns_used 9808
_cell_measurement_temperature 173(2)
_cell_measurement_theta_max 29.1599
_cell_measurement_theta_min 3.1795
_cell_volume 25296.6(6)
_computing_cell_refinement 'CrysAlisPro, Agilent Technologies'
_computing_data_collection 'CrysAlisPro, Agilent Technologies'
_computing_data_reduction 'CrysAlisPro, Agilent Technologies'
_computing_molecular_graphics
;
O. V. Dolomanov, L. J. Bourhis, R. J. Gildea, J. A. K. Howard and H. Puschmann,
OLEX2: a complete structure solution, refinement and analysis program.
J. Appl. Cryst. (2009). 42, 339-341.
;
_computing_publication_material
;
O. V. Dolomanov, L. J. Bourhis, R. J. Gildea, J. A. K. Howard and H. Puschmann,
OLEX2: a complete structure solution, refinement and analysis program.
J. Appl. Cryst. (2009). 42, 339-341.
;
_computing_structure_refinement
;
XL, G.M. Sheldrick, Acta Cryst.
(2008). A64, 112-122
;
_computing_structure_solution 'SHELXS-97 (Sheldrick, 1990)'
_diffrn_ambient_temperature 173(2)
_diffrn_detector_area_resol_mean 16.1270
_diffrn_measured_fraction_theta_full 0.998
_diffrn_measured_fraction_theta_max 0.998
_diffrn_measurement_device_type 'Xcalibur, Sapphire3, Gemini ultra'
_diffrn_measurement_method '\w scans'
_diffrn_radiation_monochromator graphite
_diffrn_radiation_type 'MO K\a'
_diffrn_radiation_wavelength 0.71073
_diffrn_reflns_av_R_equivalents 0.0408
_diffrn_reflns_av_unetI/netI 0.0205
_diffrn_reflns_limit_h_max 27
_diffrn_reflns_limit_h_min -27
_diffrn_reflns_limit_k_max 27
_diffrn_reflns_limit_k_min -27
_diffrn_reflns_limit_l_max 54
_diffrn_reflns_limit_l_min -54
_diffrn_reflns_number 57133
_diffrn_reflns_theta_full 25.00
_diffrn_reflns_theta_max 25.00
_diffrn_reflns_theta_min 3.19
_diffrn_source 'Enhance (Mo) X-ray Source'
_diffrn_source_current n/a
_diffrn_source_voltage n/a
_exptl_absorpt_coefficient_mu 0.776
_exptl_absorpt_correction_T_max 1.00000
_exptl_absorpt_correction_T_min 0.99611
_exptl_absorpt_correction_type multi-scan
_exptl_absorpt_process_details
;
CrysAlisPro, Agilent Technologies,
Version 1.171.35.21 (release 20-01-2012 CrysAlis171 .NET)
(compiled Jan 23 2012,18:06:46)
Empirical absorption correction using spherical harmonics,
 implemented in SCALE3 ABSPACK scaling algorithm.
;
_exptl_crystal_colour red
_exptl_crystal_density_diffrn 1.555
_exptl_crystal_density_method 'not measured'
_exptl_crystal_description rectangle
_exptl_crystal_F_000 12064
_exptl_crystal_size_max 0.34
_exptl_crystal_size_mid 0.24
_exptl_crystal_size_min 0.19
_refine_diff_density_max 1.504
_refine_diff_density_min -0.506
_refine_diff_density_rms 0.097
_refine_ls_extinction_method none
_refine_ls_goodness_of_fit_ref 1.068
_refine_ls_hydrogen_treatment constr
_refine_ls_matrix_type full
_refine_ls_number_parameters 478
_refine_ls_number_reflns 5567
_refine_ls_number_restraints 100
_refine_ls_restrained_S_all 1.105
_refine_ls_R_factor_all 0.0790
_refine_ls_R_factor_gt 0.0591
_refine_ls_shift/su_max 0.001
_refine_ls_shift/su_mean 0.000
_refine_ls_structure_factor_coef Fsqd
_refine_ls_weighting_details 'calc w=1/[\s^2^(Fo^2^)+(0.0978P)^2^+133.9227P] where P=(Fo^2^+2Fc^2^)/3'
_refine_ls_weighting_scheme calc
_refine_ls_wR_factor_gt 0.1658
_refine_ls_wR_factor_ref 0.1909
_reflns_number_gt 4263
_reflns_number_total 5567
_reflns_threshold_expression >2sigma(I)
_cod_data_source_file c4cc07607a2.cif
_cod_data_source_block 122413a_stella
_cod_database_code 7116026

loop_
_space_group_symop_id
_space_group_symop_operation_xyz
1 'x, y, z'
2 '-x+1/2, -y, z+1/2'
3 '-y+1/4, x+3/4, z+1/4'
4 'y+1/4, -x+1/4, z+3/4'
5 '-x+1/2, y, -z'
6 'x, -y, -z+1/2'
7 'y+1/4, x+3/4, -z+3/4'
8 '-y+1/4, -x+1/4, -z+1/4'
9 'x+1/2, y+1/2, z+1/2'
10 '-x+1, -y+1/2, z+1'
11 '-y+3/4, x+5/4, z+3/4'
12 'y+3/4, -x+3/4, z+5/4'
13 '-x+1, y+1/2, -z+1/2'
14 'x+1/2, -y+1/2, -z+1'
15 'y+3/4, x+5/4, -z+5/4'
16 '-y+3/4, -x+3/4, -z+3/4'
17 '-x, -y, -z'
18 'x-1/2, y, -z-1/2'
19 'y-1/4, -x-3/4, -z-1/4'
20 '-y-1/4, x-1/4, -z-3/4'
21 'x-1/2, -y, z'
22 '-x, y, z-1/2'
23 '-y-1/4, -x-3/4, z-3/4'
24 'y-1/4, x-1/4, z-1/4'
25 '-x+1/2, -y+1/2, -z+1/2'
26 'x, y+1/2, -z'
27 'y+1/4, -x-1/4, -z+1/4'
28 '-y+1/4, x+1/4, -z-1/4'
29 'x, -y+1/2, z+1/2'
30 '-x+1/2, y+1/2, z'
31 '-y+1/4, -x-1/4, z-1/4'
32 'y+1/4, x+1/4, z+1/4'

loop_
_atom_site_label
_atom_site_type_symbol
_atom_site_fract_x
_atom_site_fract_y
_atom_site_fract_z
_atom_site_U_iso_or_equiv
_atom_site_adp_type
_atom_site_occupancy
_atom_site_symmetry_multiplicity
_atom_site_calc_flag
_atom_site_refinement_flags
_atom_site_disorder_assembly
_atom_site_disorder_group
Cl1 Cl 0.4950(4) 0.2511(5) 0.51907(8) 0.0745(12) Uani 0.50 1 d PDU A -1
O1 O 0.4382(3) 0.2362(3) 0.52763(19) 0.070(2) Uani 0.50 1 d PDU A -1
O2 O 0.5256(5) 0.2746(6) 0.5428(2) 0.146(5) Uani 0.50 1 d PDU A -1
O3 O 0.4908(5) 0.2914(5) 0.4951(2) 0.099(4) Uani 0.50 1 d PDU A -1
O4 O 0.5222(4) 0.2003(5) 0.5088(2) 0.088(3) Uani 0.50 1 d PDU A -1
Cl2 Cl 0.51526(5) 0.44783(6) 0.59172(3) 0.0494(4) Uani 1 1 d . . .
O5 O 0.50955(17) 0.44886(18) 0.56038(7) 0.0568(10) Uani 1 1 d . . .
O6 O 0.5156(3) 0.3892(2) 0.60087(11) 0.0951(17) Uani 1 1 d . . .
O7 O 0.5674(2) 0.4701(3) 0.60065(10) 0.1005(19) Uani 1 1 d . . .
O8 O 0.4686(2) 0.4713(3) 0.60571(11) 0.112(2) Uani 1 1 d . . .
Cl3 Cl 0.6321(3) 0.3853(3) 0.3751(2) 0.0566(7) Uani 0.50 1 d PDU B -2
O9 O 0.6640(6) 0.4255(5) 0.3581(3) 0.156(5) Uani 0.50 1 d PDU B -2
O10 O 0.6240(4) 0.3331(3) 0.3598(2) 0.089(3) Uani 0.50 1 d PDU B -2
O11 O 0.6630(5) 0.3747(4) 0.4015(2) 0.111(4) Uani 0.50 1 d PDU B -2
O12 O 0.5791(4) 0.4115(5) 0.3824(3) 0.113(4) Uani 0.50 1 d PDU B -2
Co1 Co 0.2500 0.54665(3) 0.5000 0.0315(2) Uani 1 2 d S . .
Co2 Co 0.2500 0.35201(3) 0.5000 0.0302(2) Uani 1 2 d S . .
N1 N 0.21437(17) 0.60329(16) 0.53300(10) 0.0423(10) Uani 1 1 d . . .
N2 N 0.33313(15) 0.55761(16) 0.51314(9) 0.0378(9) Uani 1 1 d . . .
N3 N 0.23885(15) 0.48782(15) 0.46239(8) 0.0330(8) Uani 1 1 d . . .
N4 N 0.32206(15) 0.41119(15) 0.49183(7) 0.0300(8) Uani 1 1 d . . .
N5 N 0.30201(15) 0.34300(15) 0.53561(8) 0.0330(8) Uani 1 1 d . . .
N6 N 0.20281(18) 0.29466(17) 0.52813(9) 0.0429(10) Uani 1 1 d . . .
C1 C 0.1578(2) 0.61261(19) 0.53012(12) 0.0437(12) Uani 1 1 d . . .
C2 C 0.1263(2) 0.6375(2) 0.55262(16) 0.0611(16) Uani 1 1 d . . .
H2 H 0.0866 0.6435 0.5501 0.073 Uiso 1 1 calc R . .
C3 C 0.1519(3) 0.6533(2) 0.57817(16) 0.0656(17) Uani 1 1 d . . .
H3 H 0.1305 0.6699 0.5936 0.079 Uiso 1 1 calc R . .
C4 C 0.2094(3) 0.6448(2) 0.58099(15) 0.0616(16) Uani 1 1 d . . .
H4 H 0.2286 0.6557 0.5984 0.074 Uiso 1 1 calc R . .
C5 C 0.2391(2) 0.6201(2) 0.55824(13) 0.0519(13) Uani 1 1 d . . .
H5 H 0.2789 0.6147 0.5604 0.062 Uiso 1 1 calc R . .
C6 C 0.36641(19) 0.5929(2) 0.49764(13) 0.0442(12) Uani 1 1 d . . .
C7 C 0.4197(2) 0.6094(2) 0.50836(15) 0.0577(15) Uani 1 1 d . . .
H7 H 0.4433 0.6347 0.4976 0.069 Uiso 1 1 calc R . .
C8 C 0.4368(2) 0.5882(3) 0.53473(16) 0.0640(18) Uani 1 1 d . . .
H8 H 0.4724 0.5997 0.5426 0.077 Uiso 1 1 calc R . .
C9 C 0.4038(2) 0.5506(2) 0.55011(14) 0.0554(15) Uani 1 1 d . . .
H9 H 0.4165 0.5351 0.5682 0.066 Uiso 1 1 calc R . .
C10 C 0.35078(19) 0.5355(2) 0.53851(11) 0.0417(12) Uani 1 1 d . . .
C11 C 0.1907(2) 0.4980(2) 0.44691(11) 0.0403(11) Uani 1 1 d . . .
C12 C 0.1825(3) 0.4754(3) 0.41909(12) 0.0545(14) Uani 1 1 d . . .
H12 H 0.1479 0.4821 0.4089 0.065 Uiso 1 1 calc R . .
C13 C 0.2249(3) 0.4431(3) 0.40654(11) 0.0580(15) Uani 1 1 d . . .
H13 H 0.2199 0.4277 0.3875 0.070 Uiso 1 1 calc R . .
C14 C 0.2746(3) 0.4334(2) 0.42185(11) 0.0486(12) Uani 1 1 d . . .
H14 H 0.3047 0.4122 0.4133 0.058 Uiso 1 1 calc R . .
C15 C 0.2795(2) 0.45525(18) 0.44984(10) 0.0359(10) Uani 1 1 d . . .
C16 C 0.33015(19) 0.44449(18) 0.46827(9) 0.0318(9) Uani 1 1 d . . .
C17 C 0.3824(2) 0.4687(2) 0.46168(10) 0.0391(11) Uani 1 1 d . . .
H17 H 0.3872 0.4910 0.4445 0.047 Uiso 1 1 calc R . .
C18 C 0.4273(2) 0.4597(2) 0.48064(11) 0.0426(11) Uani 1 1 d . . .
H18 H 0.4634 0.4762 0.4768 0.051 Uiso 1 1 calc R . .
C19 C 0.4195(2) 0.4267(2) 0.50510(10) 0.0394(11) Uani 1 1 d . . .
H19 H 0.4499 0.4205 0.5184 0.047 Uiso 1 1 calc R . .
C20 C 0.36654(18) 0.40253(19) 0.51014(9) 0.0330(10) Uani 1 1 d . . .
C21 C 0.35443(19) 0.36569(19) 0.53564(9) 0.0335(10) Uani 1 1 d . . .
C22 C 0.3928(2) 0.3542(2) 0.55801(11) 0.0450(12) Uani 1 1 d . . .
H22 H 0.4301 0.3698 0.5576 0.054 Uiso 1 1 calc R . .
C23 C 0.3755(3) 0.3199(2) 0.58069(11) 0.0523(14) Uani 1 1 d . . .
H23 H 0.4009 0.3119 0.5963 0.063 Uiso 1 1 calc R . .
C24 C 0.3214(2) 0.2968(2) 0.58083(11) 0.0477(13) Uani 1 1 d . . .
H24 H 0.3093 0.2731 0.5964 0.057 Uiso 1 1 calc R . .
C25 C 0.2853(2) 0.3090(2) 0.55772(9) 0.0383(11) Uani 1 1 d . . .
C26 C 0.2267(2) 0.2871(2) 0.55477(10) 0.0419(11) Uani 1 1 d . . .
C27 C 0.1972(3) 0.2619(3) 0.57771(13) 0.0600(16) Uani 1 1 d . . .
H27 H 0.2147 0.2571 0.5963 0.072 Uiso 1 1 calc R . .
C28 C 0.1424(3) 0.2440(3) 0.57317(16) 0.078(2) Uani 1 1 d . . .
H28 H 0.1211 0.2279 0.5888 0.093 Uiso 1 1 calc R . .
C29 C 0.1179(3) 0.2495(3) 0.54548(15) 0.076(2) Uani 1 1 d . . .
H29 H 0.0806 0.2358 0.5416 0.091 Uiso 1 1 calc R . .
C30 C 0.1502(3) 0.2757(2) 0.52382(13) 0.0595(15) Uani 1 1 d . . .
H30 H 0.1338 0.2803 0.5050 0.071 Uiso 1 1 calc R . .
O1S O 0.5931(4) 0.6048(4) 0.6021(2) 0.074(2) Uiso 0.50 1 d P . .
O2S O 0.5740(7) 0.2464(7) 0.3377(3) 0.136(5) Uiso 0.50 1 d P . .

loop_
_atom_site_aniso_label
_atom_site_aniso_U_11
_atom_site_aniso_U_22
_atom_site_aniso_U_33
_atom_site_aniso_U_23
_atom_site_aniso_U_13
_atom_site_aniso_U_12
Cl1 0.053(3) 0.0434(13) 0.127(2) -0.005(3) -0.002(3) -0.0135(19)
O1 0.065(4) 0.052(4) 0.093(6) 0.000(4) 0.011(4) -0.004(3)
O2 0.138(8) 0.129(8) 0.171(7) -0.039(6) -0.049(7) -0.040(7)
O3 0.081(7) 0.069(6) 0.147(7) 0.026(5) 0.024(6) -0.005(5)
O4 0.064(5) 0.079(5) 0.120(7) -0.001(5) -0.013(5) 0.026(5)
Cl2 0.0449(7) 0.0753(9) 0.0281(6) 0.0033(6) -0.0019(5) 0.0032(6)
O5 0.060(2) 0.082(3) 0.0290(18) 0.0081(17) -0.0051(17) -0.0046(19)
O6 0.140(5) 0.081(3) 0.064(3) 0.023(3) -0.016(3) -0.010(3)
O7 0.080(3) 0.178(6) 0.043(2) 0.015(3) -0.010(2) -0.056(4)
O8 0.082(3) 0.202(7) 0.052(3) -0.005(4) 0.009(3) 0.054(4)
Cl3 0.057(4) 0.071(4) 0.0419(10) -0.010(3) -0.010(3) 0.0145(11)
O9 0.183(9) 0.128(7) 0.156(9) 0.035(6) 0.039(8) -0.026(7)
O10 0.093(6) 0.090(5) 0.085(6) -0.030(5) -0.020(5) 0.018(5)
O11 0.131(7) 0.098(7) 0.103(6) -0.011(5) -0.074(6) 0.021(6)
O12 0.088(5) 0.150(8) 0.099(7) -0.047(6) -0.022(4) 0.053(5)
Co1 0.0231(4) 0.0302(5) 0.0413(5) 0.000 -0.0038(3) 0.000
Co2 0.0374(5) 0.0313(4) 0.0218(4) 0.000 -0.0008(3) 0.000
N1 0.036(2) 0.033(2) 0.057(3) -0.0025(19) 0.0030(19) 0.0033(17)
N2 0.0262(19) 0.035(2) 0.052(2) -0.0107(18) -0.0043(17) 0.0032(16)
N3 0.035(2) 0.0315(19) 0.0325(19) 0.0096(15) -0.0063(16) -0.0074(15)
N4 0.0321(19) 0.0318(19) 0.0261(18) -0.0027(15) 0.0034(15) 0.0025(15)
N5 0.039(2) 0.0341(19) 0.0262(18) -0.0003(15) 0.0021(15) 0.0061(16)
N6 0.051(3) 0.040(2) 0.037(2) 0.0085(18) -0.0023(19) -0.0077(18)
C1 0.032(2) 0.030(2) 0.069(3) 0.005(2) 0.007(2) 0.0009(19)
C2 0.041(3) 0.043(3) 0.100(5) -0.003(3) 0.020(3) 0.007(2)
C3 0.063(4) 0.045(3) 0.088(5) -0.023(3) 0.026(3) 0.000(3)
C4 0.064(4) 0.050(3) 0.071(4) -0.019(3) 0.006(3) 0.005(3)
C5 0.049(3) 0.041(3) 0.065(3) -0.018(3) 0.004(3) 0.008(2)
C6 0.025(2) 0.034(2) 0.073(4) -0.015(2) 0.003(2) -0.0005(19)
C7 0.032(3) 0.052(3) 0.089(5) -0.020(3) 0.003(3) -0.007(2)
C8 0.023(2) 0.070(4) 0.099(5) -0.039(4) -0.010(3) -0.001(3)
C9 0.036(3) 0.063(4) 0.067(4) -0.029(3) -0.019(3) 0.011(3)
C10 0.030(2) 0.043(3) 0.052(3) -0.020(2) -0.006(2) 0.011(2)
C11 0.041(3) 0.042(3) 0.039(2) 0.014(2) -0.010(2) -0.013(2)
C12 0.054(3) 0.069(4) 0.040(3) 0.015(3) -0.017(3) -0.014(3)
C13 0.075(4) 0.072(4) 0.027(2) 0.004(2) -0.012(3) -0.019(3)
C14 0.067(3) 0.048(3) 0.031(2) 0.002(2) 0.000(2) -0.005(3)
C15 0.046(3) 0.031(2) 0.031(2) 0.0063(18) 0.000(2) -0.009(2)
C16 0.039(2) 0.031(2) 0.026(2) -0.0016(17) 0.0045(18) 0.0024(18)
C17 0.042(3) 0.039(3) 0.036(2) 0.003(2) 0.008(2) -0.002(2)
C18 0.031(2) 0.049(3) 0.048(3) -0.001(2) 0.009(2) -0.001(2)
C19 0.032(2) 0.047(3) 0.039(3) -0.003(2) -0.0005(19) 0.006(2)
C20 0.033(2) 0.034(2) 0.032(2) -0.0032(18) 0.0007(18) 0.0078(18)
C21 0.037(2) 0.036(2) 0.027(2) -0.0016(18) -0.0006(18) 0.0092(19)
C22 0.043(3) 0.050(3) 0.042(3) 0.000(2) -0.007(2) 0.008(2)
C23 0.066(4) 0.058(3) 0.033(3) 0.003(2) -0.013(2) 0.015(3)
C24 0.063(3) 0.050(3) 0.029(2) 0.008(2) -0.001(2) 0.009(3)
C25 0.053(3) 0.038(2) 0.024(2) 0.0033(19) 0.004(2) 0.009(2)
C26 0.053(3) 0.037(3) 0.035(3) 0.008(2) 0.003(2) 0.003(2)
C27 0.067(4) 0.067(4) 0.046(3) 0.024(3) 0.007(3) 0.004(3)
C28 0.066(4) 0.091(5) 0.076(4) 0.046(4) 0.012(3) -0.011(4)
C29 0.067(4) 0.079(5) 0.082(5) 0.036(4) 0.000(4) -0.025(3)
C30 0.067(4) 0.055(3) 0.056(3) 0.021(3) -0.007(3) -0.019(3)

loop_
_atom_type_symbol
_atom_type_description
_atom_type_scat_dispersion_real
_atom_type_scat_dispersion_imag
_atom_type_scat_source
C C 0.0033 0.0016 'International Tables Vol C Tables 4.2.6.8 and 6.1.1.4'
H H 0.0000 0.0000 'International Tables Vol C Tables 4.2.6.8 and 6.1.1.4'
N N 0.0061 0.0033 'International Tables Vol C Tables 4.2.6.8 and 6.1.1.4'
O O 0.0106 0.0060 'International Tables Vol C Tables 4.2.6.8 and 6.1.1.4'
Cl Cl 0.1484 0.1585 'International Tables Vol C Tables 4.2.6.8 and 6.1.1.4'
Co Co 0.3494 0.9721 'International Tables Vol C Tables 4.2.6.8 and 6.1.1.4'

loop_
_geom_angle_atom_site_label_1
_geom_angle_atom_site_label_2
_geom_angle_atom_site_label_3
_geom_angle
_geom_angle_site_symmetry_1
_geom_angle_site_symmetry_3
O1 Cl1 O3 107.6(7) . .
O1 Cl1 O4 107.5(8) . .
O2 Cl1 O1 111.1(7) . .
O2 Cl1 O3 111.1(8) . .
O2 Cl1 O4 110.4(8) . .
O4 Cl1 O3 109.1(6) . .
O5 Cl2 O6 107.8(3) . .
O7 Cl2 O5 111.5(3) . .
O7 Cl2 O6 105.7(4) . .
O8 Cl2 O5 112.3(3) . .
O8 Cl2 O6 104.6(4) . .
O8 Cl2 O7 114.3(4) . .
O10 Cl3 O9 111.9(8) . .
O10 Cl3 O11 109.2(7) . .
O10 Cl3 O12 111.7(6) . .
O11 Cl3 O9 107.8(7) . .
O11 Cl3 O12 108.6(8) . .
O12 Cl3 O9 107.4(8) . .
N1 Co1 N1 104.7(2) . 5_556
N1 Co1 N3 150.50(15) 5_556 5_556
N1 Co1 N3 83.73(14) 5_556 .
N1 Co1 N3 150.50(15) . .
N1 Co1 N3 83.73(14) . 5_556
N2 Co1 N1 94.97(15) . .
N2 Co1 N1 76.14(16) 5_556 .
N2 Co1 N1 76.14(16) . 5_556
N2 Co1 N1 94.97(15) 5_556 5_556
N2 Co1 N2 165.6(2) . 5_556
N2 Co1 N3 74.97(15) 5_556 .
N2 Co1 N3 74.97(15) . 5_556
N2 Co1 N3 114.53(14) 5_556 5_556
N2 Co1 N3 114.53(14) . .
N3 Co1 N3 102.98(18) 5_556 .
N4 Co2 N4 102.54(18) . 5_556
N5 Co2 N4 75.10(14) . .
N5 Co2 N4 112.74(13) 5_556 .
N5 Co2 N4 112.75(13) . 5_556
N5 Co2 N4 75.10(14) 5_556 5_556
N5 Co2 N5 168.1(2) . 5_556
N5 Co2 N6 76.71(15) . .
N5 Co2 N6 95.80(15) 5_556 .
N5 Co2 N6 95.80(15) . 5_556
N5 Co2 N6 76.71(15) 5_556 5_556
N6 Co2 N4 84.25(14) . 5_556
N6 Co2 N4 151.45(14) 5_556 5_556
N6 Co2 N4 84.25(14) 5_556 .
N6 Co2 N4 151.45(14) . .
N6 Co2 N6 103.1(2) . 5_556
C1 N1 Co1 114.2(3) . .
C5 N1 Co1 127.2(3) . .
C5 N1 C1 117.3(4) . .
C6 N2 Co1 118.5(3) . .
C10 N2 Co1 119.9(3) . .
C10 N2 C6 121.2(4) . .
C11 N3 Co1 113.1(3) . .
C15 N3 Co1 126.6(3) . .
C15 N3 C11 118.0(4) . .
C16 N4 Co2 127.3(3) . .
C16 N4 C20 118.2(4) . .
C20 N4 Co2 113.0(3) . .
C21 N5 Co2 120.5(3) . .
C21 N5 C25 120.2(4) . .
C25 N5 Co2 118.9(3) . .
C26 N6 Co2 113.8(3) . .
C30 N6 Co2 126.6(4) . .
C30 N6 C26 118.4(4) . .
N1 C1 C2 121.2(5) . .
N1 C1 C6 114.5(4) . 5_556
C2 C1 C6 124.2(5) . 5_556
C1 C2 H2 119.7 . .
C3 C2 C1 120.5(5) . .
C3 C2 H2 119.7 . .
C2 C3 H3 120.8 . .
C2 C3 C4 118.4(6) . .
C4 C3 H3 120.8 . .
C3 C4 H4 120.4 . .
C3 C4 C5 119.3(6) . .
C5 C4 H4 120.4 . .
N1 C5 C4 123.3(5) . .
N1 C5 H5 118.4 . .
C4 C5 H5 118.4 . .
N2 C6 C1 115.2(4) . 5_556
N2 C6 C7 120.6(5) . .
C7 C6 C1 124.2(5) . 5_556
C6 C7 H7 121.0 . .
C8 C7 C6 118.1(6) . .
C8 C7 H7 121.0 . .
C7 C8 H8 119.3 . .
C7 C8 C9 121.4(5) . .
C9 C8 H8 119.3 . .
C8 C9 H9 120.8 . .
C8 C9 C10 118.3(6) . .
C10 C9 H9 120.8 . .
N2 C10 C9 120.4(5) . .
N2 C10 C11 114.8(4) . 5_556
C9 C10 C11 124.7(5) . 5_556
N3 C11 C10 115.0(4) . 5_556
N3 C11 C12 121.7(5) . .
C12 C11 C10 123.3(5) . 5_556
C11 C12 H12 120.3 . .
C13 C12 C11 119.3(5) . .
C13 C12 H12 120.3 . .
C12 C13 H13 120.2 . .
C12 C13 C14 119.5(5) . .
C14 C13 H13 120.2 . .
C13 C14 H14 120.8 . .
C13 C14 C15 118.5(5) . .
C15 C14 H14 120.8 . .
N3 C15 C14 122.9(5) . .
N3 C15 C16 115.1(4) . .
C14 C15 C16 122.0(5) . .
N4 C16 C15 116.2(4) . .
N4 C16 C17 122.5(4) . .
C17 C16 C15 121.3(4) . .
C16 C17 H17 120.7 . .
C18 C17 C16 118.5(4) . .
C18 C17 H17 120.7 . .
C17 C18 H18 120.2 . .
C19 C18 C17 119.7(4) . .
C19 C18 H18 120.2 . .
C18 C19 H19 120.5 . .
C18 C19 C20 119.1(4) . .
C20 C19 H19 120.5 . .
N4 C20 C19 121.9(4) . .
N4 C20 C21 115.2(4) . .
C19 C20 C21 122.9(4) . .
N5 C21 C20 114.1(4) . .
N5 C21 C22 121.3(4) . .
C22 C21 C20 124.6(4) . .
C21 C22 H22 120.8 . .
C23 C22 C21 118.5(5) . .
C23 C22 H22 120.8 . .
C22 C23 H23 119.8 . .
C22 C23 C24 120.4(5) . .
C24 C23 H23 119.8 . .
C23 C24 H24 120.7 . .
C23 C24 C25 118.7(5) . .
C25 C24 H24 120.7 . .
N5 C25 C24 121.0(5) . .
N5 C25 C26 114.3(4) . .
C24 C25 C26 124.7(4) . .
N6 C26 C25 115.0(4) . .
N6 C26 C27 121.8(5) . .
C27 C26 C25 123.1(5) . .
C26 C27 H27 120.5 . .
C28 C27 C26 119.1(6) . .
C28 C27 H27 120.5 . .
C27 C28 H28 120.1 . .
C27 C28 C29 119.7(6) . .
C29 C28 H28 120.1 . .
C28 C29 H29 121.3 . .
C30 C29 C28 117.4(6) . .
C30 C29 H29 121.3 . .
N6 C30 C29 123.4(6) . .
N6 C30 H30 118.3 . .
C29 C30 H30 118.3 . .

loop_
_geom_bond_atom_site_label_1
_geom_bond_atom_site_label_2
_geom_bond_distance
_geom_bond_site_symmetry_2
Cl1 O1 1.435(9) .
Cl1 O2 1.415(8) .
Cl1 O3 1.450(8) .
Cl1 O4 1.436(9) .
Cl2 O5 1.439(3) .
Cl2 O6 1.440(5) .
Cl2 O7 1.394(5) .
Cl2 O8 1.385(5) .
Cl3 O9 1.434(8) .
Cl3 O10 1.424(8) .
Cl3 O11 1.431(9) .
Cl3 O12 1.432(9) .
Co1 N1 2.180(4) .
Co1 N1 2.180(4) 5_556
Co1 N2 2.062(4) .
Co1 N2 2.062(4) 5_556
Co1 N3 2.223(4) .
Co1 N3 2.223(4) 5_556
Co2 N4 2.225(4) 5_556
Co2 N4 2.225(4) .
Co2 N5 2.047(4) 5_556
Co2 N5 2.047(4) .
Co2 N6 2.169(4) .
Co2 N6 2.169(4) 5_556
N1 C1 1.354(6) .
N1 C5 1.352(7) .
N2 C6 1.343(7) .
N2 C10 1.338(7) .
N3 C11 1.357(6) .
N3 C15 1.354(6) .
N4 C16 1.345(6) .
N4 C20 1.355(6) .
N5 C21 1.344(6) .
N5 C25 1.347(6) .
N6 C26 1.353(6) .
N6 C30 1.330(7) .
C1 C2 1.398(8) .
C1 C6 1.467(8) 5_556
C2 H2 0.9500 .
C2 C3 1.367(9) .
C3 H3 0.9500 .
C3 C4 1.373(9) .
C4 H4 0.9500 .
C4 C5 1.380(8) .
C5 H5 0.9500 .
C6 C1 1.467(8) 5_556
C6 C7 1.401(7) .
C7 H7 0.9500 .
C7 C8 1.366(9) .
C8 H8 0.9500 .
C8 C9 1.372(9) .
C9 H9 0.9500 .
C9 C10 1.400(7) .
C10 C11 1.474(8) 5_556
C11 C10 1.474(8) 5_556
C11 C12 1.392(7) .
C12 H12 0.9500 .
C12 C13 1.379(9) .
C13 H13 0.9500 .
C13 C14 1.383(8) .
C14 H14 0.9500 .
C14 C15 1.384(7) .
C15 C16 1.480(7) .
C16 C17 1.388(7) .
C17 H17 0.9500 .
C17 C18 1.383(7) .
C18 H18 0.9500 .
C18 C19 1.373(7) .
C19 H19 0.9500 .
C19 C20 1.389(7) .
C20 C21 1.480(6) .
C21 C22 1.390(6) .
C22 H22 0.9500 .
C22 C23 1.376(7) .
C23 H23 0.9500 .
C23 C24 1.383(8) .
C24 H24 0.9500 .
C24 C25 1.387(7) .
C25 C26 1.477(7) .
C26 C27 1.390(7) .
C27 H27 0.9500 .
C27 C28 1.373(9) .
C28 H28 0.9500 .
C28 C29 1.397(9) .
C29 H29 0.9500 .
C29 C30 1.392(8) .
C30 H30 0.9500 .
